data_4300987
loop_
_publ_author_name
'Bacchi, Alessia'
'Bosetti, Elsa'
'Carcelli, Mauro'
'Pelagatti, Paolo'
'Rogolino, Dominga'
'Pelizzi, Giancarlo'

_publ_section_title
;
 "Venetian Blinds" Mechanism of Solvation/Desolvation in Palladium(II)
 Wheel-and-Axle Organic--Inorganic Diols
;
_journal_coden_ASTM INOCAJ
_journal_issue 2
_journal_name_full 'Inorganic Chemistry'
_journal_page_first 431
_journal_page_last 442
_journal_paper_doi 10.1021/ic048896m
_journal_volume 44
_journal_year 2005
_chemical_formula_sum 'C40 H36 N2 O6 Pd'
_chemical_formula_weight 747.11
_space_group_IT_number 1
_symmetry_cell_setting triclinic
_symmetry_space_group_name_Hall 'P 1'
_symmetry_space_group_name_H-M 'P 1'
_cell_angle_alpha 89.584(4)
_cell_angle_beta 88.114(4)
_cell_angle_gamma 80.596(3)
_cell_formula_units_Z 1
_cell_length_a 7.569(2)
_cell_length_b 9.995(2)
_cell_length_c 12.394(3)
_cell_measurement_temperature 293(2)
_cell_volume 924.5(4)
_diffrn_ambient_temperature 293(2)
_exptl_crystal_density_diffrn 1.342
_cod_duplicate_entry 4308400
_cod_database_code 4300987

loop_
_symmetry_equiv_pos_as_xyz
'x, y, z'

loop_
_atom_site_label
_atom_site_type_symbol
_atom_site_fract_x
_atom_site_fract_y
_atom_site_fract_z
_atom_site_U_iso_or_equiv
_atom_site_adp_type
_atom_site_occupancy
_atom_site_symmetry_multiplicity
_atom_site_calc_flag
_atom_site_refinement_flags
_atom_site_disorder_assembly
_atom_site_disorder_group
Pd Pd 0.1000(4) 0.1951(3) 0.2976(3) 0.0340(6) Uani 1 1 d D . .
O1 O -0.713(3) 0.0222(19) 0.4878(16) 0.051(6) Uiso 1 1 d . . .
O2 O 0.037(2) 0.3802(13) 0.3593(12) 0.042(6) Uiso 1 1 d D . .
O3 O 0.180(2) 0.3275(16) 0.5115(13) 0.039(5) Uiso 1 1 d D . .
C1 C -0.547(2) 0.0028(14) 0.5578(10) 0.034(6) Uiso 1 1 d D . .
C2 C -0.3834(11) 0.0431(11) 0.4960(7) 0.023(5) Uiso 1 1 d GD . .
C3 C -0.4059(13) 0.1727(11) 0.4518(10) 0.025(7) Uiso 1 1 d GD . .
H3 H -0.5156 0.2297 0.4598 0.029 Uiso 1 1 calc R . .
C4 C -0.2645(19) 0.2172(10) 0.3955(11) 0.049(9) Uiso 1 1 d GD . .
H4 H -0.2795 0.3039 0.3659 0.059 Uiso 1 1 calc R . .
N1 N -0.1005(15) 0.1320(13) 0.3835(9) 0.027(6) Uiso 1 1 d GD . .
C5 C -0.0780(11) 0.0023(12) 0.4277(11) 0.016(5) Uiso 1 1 d GD . .
H5 H 0.0318 -0.0547 0.4197 0.019 Uiso 1 1 calc R . .
C6 C -0.2194(14) -0.0421(9) 0.4840(10) 0.029(5) Uiso 1 1 d GD . .
H6 H -0.2044 -0.1288 0.5136 0.035 Uiso 1 1 calc R . .
C7 C -0.565(3) 0.043(2) 0.6767(11) 0.065(8) Uiso 1 1 d GD . .
C8 C -0.733(2) 0.052(2) 0.7271(15) 0.067(8) Uiso 1 1 d G . .
H8 H -0.8286 0.0294 0.6895 0.080 Uiso 1 1 calc R . .
C9 C -0.760(3) 0.095(2) 0.8338(16) 0.092(10) Uiso 1 1 d G . .
H9 H -0.8721 0.1006 0.8675 0.110 Uiso 1 1 calc R . .
C10 C -0.617(3) 0.129(2) 0.8901(12) 0.128(15) Uiso 1 1 d G . .
H10 H -0.6348 0.1573 0.9614 0.154 Uiso 1 1 calc R . .
C11 C -0.449(3) 0.120(2) 0.8397(16) 0.121(14) Uiso 1 1 d G . .
H11 H -0.3540 0.1428 0.8773 0.145 Uiso 1 1 calc R . .
C12 C -0.423(2) 0.077(2) 0.7330(16) 0.076(9) Uiso 1 1 d G . .
H12 H -0.3104 0.0715 0.6993 0.091 Uiso 1 1 calc R . .
C13 C -0.539(2) -0.1490(11) 0.5518(13) 0.040(6) Uiso 1 1 d GD . .
C14 C -0.581(2) -0.2036(15) 0.4549(12) 0.044(7) Uiso 1 1 d G . .
H14 H -0.6176 -0.1468 0.3973 0.053 Uiso 1 1 calc R . .
C15 C -0.568(3) -0.3433(16) 0.4439(13) 0.093(11) Uiso 1 1 d G . .
H15 H -0.5954 -0.3798 0.3791 0.112 Uiso 1 1 calc R . .
C16 C -0.513(3) -0.4283(11) 0.5299(17) 0.065(10) Uiso 1 1 d G . .
H16 H -0.5036 -0.5217 0.5226 0.078 Uiso 1 1 calc R . .
C17 C -0.471(3) -0.3737(15) 0.6269(14) 0.090(10) Uiso 1 1 d G . .
H17 H -0.4340 -0.4305 0.6844 0.108 Uiso 1 1 calc R . .
C18 C -0.484(2) -0.2340(16) 0.6378(12) 0.056(7) Uiso 1 1 d G . .
H18 H -0.4562 -0.1975 0.7027 0.068 Uiso 1 1 calc R . .
C19 C 0.084(3) 0.4033(19) 0.4583(17) 0.024(7) Uiso 1 1 d D . .
C20 C 0.003(4) 0.551(2) 0.486(2) 0.068(10) Uiso 1 1 d D . .
H20A H -0.1229 0.5570 0.5022 0.102 Uiso 1 1 calc R . .
H20B H 0.0200 0.6080 0.4247 0.102 Uiso 1 1 calc R . .
H20C H 0.0612 0.5802 0.5467 0.102 Uiso 1 1 calc R . .
O1B O 0.908(2) 0.3335(16) 0.1026(13) 0.024(4) Uiso 1 1 d . . .
O2B O 0.169(2) 0.0228(13) 0.2125(11) 0.034(5) Uiso 1 1 d D . .
O3B O 0.013(3) 0.090(2) 0.0664(17) 0.081(8) Uiso 1 1 d D . .
C1B C 0.745(2) 0.4397(15) 0.0732(9) 0.034(6) Uiso 1 1 d D . .
C2B C 0.5904(14) 0.3767(14) 0.1263(7) 0.040(6) Uiso 1 1 d GD . .
C3B C 0.6038(13) 0.2379(13) 0.1435(11) 0.039(8) Uiso 1 1 d GD . .
H3B H 0.7086 0.1801 0.1234 0.047 Uiso 1 1 calc R . .
C4B C 0.4606(18) 0.1855(10) 0.1908(12) 0.012(6) Uiso 1 1 d GD . .
H4B H 0.4695 0.0927 0.2023 0.014 Uiso 1 1 calc R . .
N1B N 0.3040(14) 0.2720(14) 0.2209(10) 0.026(6) Uiso 1 1 d GD . .
C5B C 0.2906(15) 0.4108(13) 0.2037(14) 0.060(8) Uiso 1 1 d GD . .
H5B H 0.1858 0.4687 0.2239 0.072 Uiso 1 1 calc R . .
C6B C 0.4338(19) 0.4632(10) 0.1565(13) 0.059(7) Uiso 1 1 d GD . .
H6B H 0.4249 0.5561 0.1450 0.071 Uiso 1 1 calc R . .
C7B C 0.751(2) 0.4319(19) -0.0488(10) 0.050(7) Uiso 1 1 d GD . .
C8B C 0.9124(19) 0.403(2) -0.1074(15) 0.075(9) Uiso 1 1 d G . .
H8B H 1.0201 0.3897 -0.0718 0.090 Uiso 1 1 calc R . .
C9B C 0.913(3) 0.393(2) -0.2192(15) 0.090(10) Uiso 1 1 d G . .
H9B H 1.0206 0.3738 -0.2585 0.108 Uiso 1 1 calc R . .
C10B C 0.752(4) 0.413(3) -0.2725(10) 0.139(16) Uiso 1 1 d G . .
H10B H 0.7518 0.4066 -0.3473 0.167 Uiso 1 1 calc R . .
C11B C 0.590(3) 0.442(3) -0.2138(16) 0.139(16) Uiso 1 1 d G . .
H11B H 0.4826 0.4552 -0.2494 0.167 Uiso 1 1 calc R . .
C12B C 0.590(2) 0.452(2) -0.1020(16) 0.068(8) Uiso 1 1 d G . .
H12B H 0.4821 0.4711 -0.0628 0.082 Uiso 1 1 calc R . .
C13B C 0.750(2) 0.5813(11) 0.1182(11) 0.035(6) Uiso 1 1 d GD . .
C14B C 0.781(2) 0.5951(12) 0.2272(11) 0.046(6) Uiso 1 1 d G . .
H14B H 0.7982 0.5191 0.2716 0.055 Uiso 1 1 calc R . .
C15B C 0.787(2) 0.7226(15) 0.2696(10) 0.049(7) Uiso 1 1 d G . .
H15B H 0.8077 0.7319 0.3425 0.059 Uiso 1 1 calc R . .
C16B C 0.762(2) 0.8363(11) 0.2031(13) 0.064(8) Uiso 1 1 d G . .
H16B H 0.7657 0.9216 0.2315 0.077 Uiso 1 1 calc R . .
C17B C 0.731(2) 0.8225(11) 0.0941(12) 0.047(8) Uiso 1 1 d G . .
H17B H 0.7142 0.8985 0.0497 0.056 Uiso 1 1 calc R . .
C18B C 0.725(2) 0.6950(14) 0.0517(10) 0.058(7) Uiso 1 1 d G . .
H18B H 0.7046 0.6857 -0.0212 0.069 Uiso 1 1 calc R . .
C19B C 0.110(4) 0.009(2) 0.1143(18) 0.045(9) Uiso 1 1 d D . .
C20B C 0.180(3) -0.1362(19) 0.0755(19) 0.034(6) Uiso 1 1 d D . .
H20D H 0.1760 -0.1395 -0.0018 0.052 Uiso 1 1 calc R . .
H20E H 0.1069 -0.1971 0.1068 0.052 Uiso 1 1 calc R . .
H20F H 0.3015 -0.1626 0.0970 0.052 Uiso 1 1 calc R . .
H2O H 0.9550 0.2647 0.0831 0.100 Uiso 1 1 d . . .
H1O H -0.7564 0.1185 0.5312 0.100 Uiso 1 1 d . . .

loop_
_atom_site_aniso_label
_atom_site_aniso_U_11
_atom_site_aniso_U_22
_atom_site_aniso_U_33
_atom_site_aniso_U_23
_atom_site_aniso_U_13
_atom_site_aniso_U_12
Pd 0.0260(9) 0.0328(9) 0.0433(11) 0.0080(6) 0.0064(6) -0.0067(6)

loop_
_geom_bond_atom_site_label_1
_geom_bond_atom_site_label_2
_geom_bond_distance
_geom_bond_site_symmetry_2
_geom_bond_publ_flag
Pd O2 1.985(11) . ?
Pd N1 2.008(8) . ?
Pd O2B 2.013(10) . ?
Pd N1B 2.039(9) . ?
O1 C1 1.53(3) . ?
O2 C19 1.322(19) . ?
O3 C19 1.18(2) . ?
C1 C13 1.512(13) . ?
C1 C7 1.528(13) . ?
C1 C2 1.540(13) . ?
C2 C3 1.3900 . ?
C2 C6 1.3900 . ?
C3 C4 1.3900 . ?
C4 N1 1.3900 . ?
N1 C5 1.3900 . ?
C5 C6 1.3900 . ?
C7 C8 1.3900 . ?
C7 C12 1.3900 . ?
C8 C9 1.3900 . ?
C9 C10 1.3900 . ?
C10 C11 1.3900 . ?
C11 C12 1.3900 . ?
C13 C14 1.3900 . ?
C13 C18 1.3900 . ?
C14 C15 1.3900 . ?
C15 C16 1.3900 . ?
C16 C17 1.3900 . ?
C17 C18 1.3900 . ?
C19 C20 1.54(2) . ?
O1B C1B 1.54(2) . ?
O2B C19B 1.33(2) . ?
O3B C19B 1.17(2) . ?
C1B C7B 1.514(13) . ?
C1B C13B 1.532(13) . ?
C1B C2B 1.546(13) . ?
C2B C3B 1.3900 . ?
C2B C6B 1.3900 . ?
C3B C4B 1.3900 . ?
C4B N1B 1.3900 . ?
N1B C5B 1.3900 . ?
C5B C6B 1.3900 . ?
C7B C8B 1.3900 . ?
C7B C12B 1.3900 . ?
C8B C9B 1.3900 . ?
C9B C10B 1.3900 . ?
C10B C11B 1.3900 . ?
C11B C12B 1.3900 . ?
C13B C14B 1.3900 . ?
C13B C18B 1.3900 . ?
C14B C15B 1.3900 . ?
C15B C16B 1.3900 . ?
C16B C17B 1.3900 . ?
C17B C18B 1.3900 . ?
C19B C20B 1.53(2) . ?
